data_1560540
loop_
_publ_author_name
'Wang, Chaonan'
'Feng, Pingjing'
'Li, Jintang'
'Luo, Xuetao'

_publ_section_title
;
 Synthesis, crystal structures and luminescence properties of two metal
 carboxyphosphonates
;
_journal_name_full 'Journal of Solid State Chemistry'
_journal_page_first 136
_journal_page_last 140
_journal_paper_doi 10.1016/j.jssc.2017.02.019
_journal_volume 249
_journal_year 2017
_chemical_formula_moiety 'C12 H14 Co2 N2 O13 P2'
_chemical_formula_sum 'C12 H14 Co2 N2 O13 P2'
_chemical_formula_weight 574.05
_space_group_IT_number 2
_space_group_name_Hall '-P 1'
_space_group_name_H-M_alt 'P -1'
_symmetry_cell_setting triclinic
_symmetry_space_group_name_Hall '-P 1'
_symmetry_space_group_name_H-M 'P -1'
_atom_sites_solution_hydrogens geom
_atom_sites_solution_primary direct
_atom_sites_solution_secondary difmap
_cell_angle_alpha 62.638(2)
_cell_angle_beta 83.865(2)
_cell_angle_gamma 84.883(2)
_cell_formula_units_Z 2
_cell_length_a 5.0863(3)
_cell_length_b 13.6215(10)
_cell_length_c 14.6061(10)
_cell_measurement_reflns_used 3006
_cell_measurement_temperature 173(2)
_cell_measurement_theta_max 25.37
_cell_measurement_theta_min 2.78
_cell_volume 892.67(11)
_computing_structure_refinement 'SHELXL-97 (Sheldrick, 2008)'
_computing_structure_solution 'SHELXS-97 (Sheldrick, 2008)'
_diffrn_ambient_temperature 173(2)
_diffrn_measured_fraction_theta_full 0.993
_diffrn_measured_fraction_theta_max 0.993
_diffrn_measurement_device_type 'PHOTON100 CMOS detector'
_diffrn_measurement_method 'omega scan'
_diffrn_radiation_monochromator 'TRIUMPH curved crystal monochromator'
_diffrn_radiation_source 'fine-focus sealed tube'
_diffrn_radiation_type MoK\a
_diffrn_radiation_wavelength 0.71073
_diffrn_reflns_av_R_equivalents 0.0375
_diffrn_reflns_av_sigmaI/netI 0.0510
_diffrn_reflns_limit_h_max 6
_diffrn_reflns_limit_h_min -6
_diffrn_reflns_limit_k_max 16
_diffrn_reflns_limit_k_min -13
_diffrn_reflns_limit_l_max 17
_diffrn_reflns_limit_l_min -17
_diffrn_reflns_number 7297
_diffrn_reflns_theta_full 25.40
_diffrn_reflns_theta_max 25.40
_diffrn_reflns_theta_min 1.57
_exptl_absorpt_coefficient_mu 2.117
_exptl_absorpt_correction_T_max 0.7452
_exptl_absorpt_correction_T_min 0.6663
_exptl_absorpt_correction_type multi-scan
_exptl_absorpt_process_details 'SADABS (Bruker, 2012)'
_exptl_crystal_colour purple
_exptl_crystal_density_diffrn 2.136
_exptl_crystal_density_method 'not measured'
_exptl_crystal_description plate
_exptl_crystal_F_000 576
_exptl_crystal_size_max 0.15
_exptl_crystal_size_mid 0.14
_exptl_crystal_size_min 0.07
_refine_diff_density_max 0.875
_refine_diff_density_min -1.052
_refine_diff_density_rms 0.265
_refine_ls_extinction_method none
_refine_ls_goodness_of_fit_ref 1.053
_refine_ls_hydrogen_treatment mixed
_refine_ls_matrix_type full
_refine_ls_number_parameters 293
_refine_ls_number_reflns 3257
_refine_ls_number_restraints 5
_refine_ls_restrained_S_all 1.053
_refine_ls_R_factor_all 0.0550
_refine_ls_R_factor_gt 0.0410
_refine_ls_shift/su_max 0.004
_refine_ls_shift/su_mean 0.000
_refine_ls_structure_factor_coef Fsqd
_refine_ls_weighting_details 'calc w=1/[\s^2^(Fo^2^)+(0.0759P)^2^+0.8281P] where P=(Fo^2^+2Fc^2^)/3'
_refine_ls_weighting_scheme calc
_refine_ls_wR_factor_gt 0.1178
_refine_ls_wR_factor_ref 0.1255
_reflns_number_gt 2624
_reflns_number_total 3257
_reflns_threshold_expression >2sigma(I)
_cod_data_source_file JSSC-2017-249-136.cif
_cod_data_source_block 1
_cod_depositor_comments
;
The following automatic conversions were performed:

data item '_symmetry_cell_setting' value 'Triclinic' was changed to
'triclinic' in accordance with the built-in table derived from the
CIF Core dictionary named 'cif_core.dic' version 2.4.5 last updated
on 2014-11-21.

Automatic conversion script
Id: cif_fix_values 8369 2020-08-20 11:38:08Z andrius 
;
_cod_original_cell_volume 892.67(10)
_cod_original_sg_symbol_Hall '-P 1   '
_cod_original_sg_symbol_H-M 'P-1   '
_cod_database_code 1560540

loop_
_symmetry_equiv_pos_as_xyz
'x, y, z'
'-x, -y, -z'

loop_
_atom_site_label
_atom_site_type_symbol
_atom_site_fract_x
_atom_site_fract_y
_atom_site_fract_z
_atom_site_U_iso_or_equiv
_atom_site_adp_type
_atom_site_occupancy
_atom_site_symmetry_multiplicity
_atom_site_calc_flag
_atom_site_refinement_flags
_atom_site_disorder_assembly
_atom_site_disorder_group
C1 C 0.2712(9) 0.4754(4) 0.5959(3) 0.0103(10) Uani 1 1 d . . .
H1 H 0.1602 0.4786 0.5462 0.012 Uiso 1 1 calc R . .
C2 C 0.3307(9) 0.5743(4) 0.5925(3) 0.0084(10) Uani 1 1 d . . .
C3 C 0.4955(9) 0.5687(4) 0.6667(3) 0.0112(10) Uani 1 1 d . . .
H3 H 0.5380 0.6341 0.6689 0.013 Uiso 1 1 calc R . .
C4 C 0.5949(9) 0.4651(4) 0.7368(3) 0.0094(10) Uani 1 1 d . . .
C5 C 0.5210(9) 0.3725(4) 0.7332(4) 0.0124(10) Uani 1 1 d . . .
H5 H 0.5877 0.3024 0.7820 0.015 Uiso 1 1 calc R . .
C6 C 0.7851(9) 0.4591(4) 0.8124(3) 0.0108(10) Uani 1 1 d . . .
C7 C 0.9290(9) 1.2407(4) 0.2237(3) 0.0114(10) Uani 1 1 d . . .
H7 H 1.0548 1.2367 0.2691 0.014 Uiso 1 1 calc R . .
C8 C 0.8307(9) 1.1451(4) 0.2349(3) 0.0078(9) Uani 1 1 d . . .
C9 C 0.6489(9) 1.1544(4) 0.1654(4) 0.0142(10) Uani 1 1 d . . .
H9 H 0.5788 1.0898 0.1699 0.017 Uiso 1 1 calc R . .
C10 C 0.5709(9) 1.2588(4) 0.0894(4) 0.0137(10) Uani 1 1 d . . .
C11 C 0.6752(9) 1.3517(4) 0.0833(3) 0.0125(10) Uani 1 1 d . . .
H11 H 0.6227 1.4232 0.0324 0.015 Uiso 1 1 calc R . .
C12 C 0.3696(10) 1.2689(4) 0.0155(4) 0.0179(11) Uani 1 1 d . . .
Co1 Co 0.75187(12) 0.77656(5) 0.33033(5) 0.00840(19) Uani 1 1 d . . .
Co2 Co 0.37864(12) 0.90006(5) 0.49171(4) 0.00774(19) Uani 1 1 d . . .
N1 N 0.3602(8) 0.3752(3) 0.6650(3) 0.0107(8) Uani 1 1 d . . .
N2 N 0.8513(8) 1.3401(3) 0.1499(3) 0.0127(9) Uani 1 1 d . . .
H2 H 0.9185 1.3998 0.1452 0.015 Uiso 1 1 calc R . .
O1 O 0.4685(6) 0.7737(3) 0.4411(2) 0.0109(7) Uani 1 1 d . . .
O2 O 0.0491(6) 0.6891(3) 0.4281(2) 0.0102(7) Uani 1 1 d . . .
O3 O 0.0868(6) 0.7747(3) 0.5512(2) 0.0104(7) Uani 1 1 d . . .
O4 O 0.8010(7) 0.5398(3) 0.8279(3) 0.0202(8) Uani 1 1 d . . .
O5 O 0.9181(7) 0.3675(3) 0.8576(3) 0.0151(8) Uani 1 1 d . . .
O6 O 0.7109(6) 1.0008(3) 0.4307(2) 0.0089(7) Uani 1 1 d . . .
O7 O 1.1947(6) 1.0152(3) 0.3634(2) 0.0108(7) Uani 1 1 d . . .
O8 O 0.8826(7) 0.9274(3) 0.3028(2) 0.0132(7) Uani 1 1 d . . .
O9 O 0.3137(10) 1.1885(3) 0.0081(4) 0.0469(13) Uani 1 1 d . . .
O10 O 0.2681(7) 1.3691(3) -0.0352(3) 0.0180(8) Uani 1 1 d . . .
H10A H 0.1395 1.3828 -0.0828 0.022 Uiso 1 1 d R . .
O11 O 0.4380(7) 0.8824(3) 0.2275(3) 0.0189(8) Uani 1 1 d D . .
H11A H 0.310(7) 0.906(4) 0.248(4) 0.023 Uiso 1 1 d D . .
H11B H 0.501(10) 0.916(4) 0.168(2) 0.023 Uiso 1 1 d D . .
O12 O 0.9693(8) 0.8080(3) 0.1879(3) 0.0178(8) Uani 1 1 d D . .
H12A H 0.987(11) 0.757(3) 0.171(4) 0.021 Uiso 1 1 d D . .
H12B H 0.918(11) 0.868(2) 0.145(3) 0.021 Uiso 1 1 d D . .
O13 O 0.6109(6) 0.8111(3) 0.6169(2) 0.0102(7) Uani 1 1 d . . .
H13B H 0.6655 0.8639 0.6244 0.012 Uiso 1 1 d R . .
H13A H 0.7461 0.7839 0.5956 0.012 Uiso 1 1 d R . .
P1 P 0.2176(2) 0.70968(10) 0.49568(9) 0.0077(3) Uani 1 1 d . . .
P2 P 0.9115(2) 1.01008(10) 0.34118(9) 0.0072(3) Uani 1 1 d . . .

loop_
_atom_site_aniso_label
_atom_site_aniso_U_11
_atom_site_aniso_U_22
_atom_site_aniso_U_33
_atom_site_aniso_U_23
_atom_site_aniso_U_13
_atom_site_aniso_U_12
C1 0.011(2) 0.011(2) 0.009(2) -0.004(2) -0.0057(19) 0.0023(19)
C2 0.008(2) 0.006(2) 0.011(2) -0.0033(19) -0.0020(18) -0.0003(18)
C3 0.012(2) 0.010(2) 0.013(2) -0.005(2) -0.0057(19) -0.0010(19)
C4 0.010(2) 0.011(2) 0.008(2) -0.0053(19) -0.0015(18) 0.0012(19)
C5 0.015(3) 0.007(2) 0.013(2) -0.003(2) -0.004(2) 0.002(2)
C6 0.012(2) 0.010(2) 0.010(2) -0.003(2) -0.0029(19) -0.0016(19)
C7 0.014(2) 0.011(2) 0.011(2) -0.006(2) -0.0051(19) 0.0010(19)
C8 0.008(2) 0.007(2) 0.008(2) -0.0036(18) -0.0012(18) 0.0015(18)
C9 0.013(2) 0.015(3) 0.015(2) -0.007(2) -0.003(2) -0.003(2)
C10 0.013(2) 0.016(3) 0.014(2) -0.008(2) -0.004(2) 0.000(2)
C11 0.015(3) 0.010(2) 0.009(2) -0.0013(19) -0.006(2) 0.003(2)
C12 0.019(3) 0.017(3) 0.017(2) -0.006(2) -0.009(2) -0.002(2)
Co1 0.0101(3) 0.0066(3) 0.0099(3) -0.0045(3) -0.0034(3) 0.0001(3)
Co2 0.0087(3) 0.0058(3) 0.0092(3) -0.0033(3) -0.0034(2) 0.0002(2)
N1 0.012(2) 0.008(2) 0.015(2) -0.0073(17) -0.0043(17) 0.0012(16)
N2 0.017(2) 0.008(2) 0.014(2) -0.0051(17) -0.0040(17) -0.0017(17)
O1 0.0122(17) 0.0083(17) 0.0127(16) -0.0049(14) 0.0006(14) -0.0039(13)
O2 0.0116(17) 0.0072(17) 0.0138(16) -0.0050(14) -0.0073(14) -0.0016(13)
O3 0.0108(16) 0.0078(17) 0.0128(16) -0.0048(14) -0.0023(13) 0.0011(13)
O4 0.031(2) 0.0111(19) 0.0222(19) -0.0078(16) -0.0162(16) 0.0018(16)
O5 0.0186(18) 0.0111(18) 0.0189(17) -0.0088(15) -0.0114(15) 0.0064(15)
O6 0.0112(17) 0.0047(16) 0.0101(15) -0.0027(13) -0.0025(13) 0.0007(13)
O7 0.0097(16) 0.0084(17) 0.0130(16) -0.0034(14) -0.0038(13) 0.0010(13)
O8 0.0201(18) 0.0093(17) 0.0114(16) -0.0054(14) -0.0020(14) -0.0015(14)
O9 0.069(3) 0.018(2) 0.060(3) -0.013(2) -0.053(3) 0.001(2)
O10 0.0188(19) 0.018(2) 0.0165(18) -0.0061(16) -0.0132(15) 0.0034(16)
O11 0.0160(19) 0.024(2) 0.0145(18) -0.0079(16) -0.0009(16) 0.0018(16)
O12 0.032(2) 0.0088(19) 0.0159(18) -0.0085(15) -0.0036(16) 0.0022(16)
O13 0.0112(17) 0.0070(17) 0.0141(16) -0.0063(14) -0.0017(14) 0.0001(13)
P1 0.0087(6) 0.0059(6) 0.0086(6) -0.0030(5) -0.0035(5) 0.0002(5)
P2 0.0090(6) 0.0049(6) 0.0080(5) -0.0027(5) -0.0035(5) 0.0004(5)

loop_
_atom_type_symbol
_atom_type_description
_atom_type_scat_dispersion_real
_atom_type_scat_dispersion_imag
_atom_type_scat_source
C C 0.0033 0.0016 'International Tables Vol C Tables 4.2.6.8 and 6.1.1.4'
H H 0.0000 0.0000 'International Tables Vol C Tables 4.2.6.8 and 6.1.1.4'
N N 0.0061 0.0033 'International Tables Vol C Tables 4.2.6.8 and 6.1.1.4'
O O 0.0106 0.0060 'International Tables Vol C Tables 4.2.6.8 and 6.1.1.4'
P P 0.1023 0.0942 'International Tables Vol C Tables 4.2.6.8 and 6.1.1.4'
Co Co 0.3494 0.9721 'International Tables Vol C Tables 4.2.6.8 and 6.1.1.4'

loop_
_geom_angle_atom_site_label_1
_geom_angle_atom_site_label_2
_geom_angle_atom_site_label_3
_geom_angle
_geom_angle_site_symmetry_1
_geom_angle_site_symmetry_3
N1 C1 C2 124.3(4) . .
N1 C1 H1 117.8 . .
C2 C1 H1 117.8 . .
C1 C2 C3 117.4(4) . .
C1 C2 P1 123.7(3) . .
C3 C2 P1 118.9(3) . .
C4 C3 C2 118.6(4) . .
C4 C3 H3 120.7 . .
C2 C3 H3 120.7 . .
C5 C4 C3 118.8(4) . .
C5 C4 C6 122.4(4) . .
C3 C4 C6 118.8(4) . .
N1 C5 C4 123.9(4) . .
N1 C5 H5 118.1 . .
C4 C5 H5 118.1 . .
O4 C6 O5 124.2(4) . .
O4 C6 C4 119.4(4) . .
O5 C6 C4 116.4(4) . .
N2 C7 C8 121.4(4) . .
N2 C7 H7 119.3 . .
C8 C7 H7 119.3 . .
C7 C8 C9 117.6(4) . .
C7 C8 P2 122.2(3) . .
C9 C8 P2 120.1(4) . .
C10 C9 C8 119.9(5) . .
C10 C9 H9 120.0 . .
C8 C9 H9 120.0 . .
C11 C10 C9 119.5(4) . .
C11 C10 C12 120.7(4) . .
C9 C10 C12 119.8(5) . .
N2 C11 C10 119.3(4) . .
N2 C11 H11 120.4 . .
C10 C11 H11 120.4 . .
O9 C12 O10 125.6(5) . .
O9 C12 C10 120.6(5) . .
O10 C12 C10 113.9(4) . .
O1 Co1 O8 93.34(13) . .
O1 Co1 O2 97.37(12) . 1_655
O8 Co1 O2 92.74(13) . 1_655
O1 Co1 O12 164.49(14) . .
O8 Co1 O12 84.20(13) . .
O2 Co1 O12 98.04(13) 1_655 .
O1 Co1 N1 94.77(14) . 2_666
O8 Co1 N1 171.08(13) . 2_666
O2 Co1 N1 89.89(13) 1_655 2_666
O12 Co1 N1 86.99(14) . 2_666
O1 Co1 O11 81.31(13) . .
O8 Co1 O11 82.82(14) . .
O2 Co1 O11 175.27(13) 1_655 .
O12 Co1 O11 83.19(13) . .
N1 Co1 O11 94.74(14) 2_666 .
O7 Co2 O13 168.04(13) 1_455 .
O7 Co2 O6 91.62(12) 1_455 2_676
O13 Co2 O6 81.60(12) . 2_676
O7 Co2 O6 86.22(12) 1_455 .
O13 Co2 O6 83.09(12) . .
O6 Co2 O6 81.92(12) 2_676 .
O7 Co2 O1 97.77(12) 1_455 .
O13 Co2 O1 89.96(12) . .
O6 Co2 O1 169.38(12) 2_676 .
O6 Co2 O1 103.55(12) . .
O7 Co2 O3 98.70(12) 1_455 .
O13 Co2 O3 92.71(12) . .
O6 Co2 O3 106.77(12) 2_676 .
O6 Co2 O3 169.77(12) . .
O1 Co2 O3 67.01(12) . .
O7 Co2 P1 98.82(10) 1_455 .
O13 Co2 P1 92.68(9) . .
O6 Co2 P1 139.75(9) 2_676 .
O6 Co2 P1 137.20(9) . .
O1 Co2 P1 33.68(9) . .
O3 Co2 P1 33.35(8) . .
C5 N1 C1 117.0(4) . .
C5 N1 Co1 120.6(3) . 2_666
C1 N1 Co1 122.5(3) . 2_666
C11 N2 C7 122.3(4) . .
C11 N2 H2 118.8 . .
C7 N2 H2 118.8 . .
P1 O1 Co1 136.5(2) . .
P1 O1 Co2 95.09(15) . .
Co1 O1 Co2 126.83(16) . .
P1 O2 Co1 136.1(2) . 1_455
P1 O3 Co2 95.37(16) . .
P2 O6 Co2 132.94(19) . 2_676
P2 O6 Co2 127.83(18) . .
Co2 O6 Co2 98.08(12) 2_676 .
P2 O7 Co2 124.85(19) . 1_655
P2 O8 Co1 148.8(2) . .
C12 O10 H10A 119.5 . .
Co1 O11 H11A 123(4) . .
Co1 O11 H11B 110(4) . .
H11A O11 H11B 121(5) . .
Co1 O12 H12A 118(4) . .
Co1 O12 H12B 108(4) . .
H12A O12 H12B 117(4) . .
Co2 O13 H13B 100.2 . .
Co2 O13 H13A 107.5 . .
H13B O13 H13A 105.8 . .
O2 P1 O3 116.96(18) . .
O2 P1 O1 115.72(18) . .
O3 P1 O1 102.45(18) . .
O2 P1 C2 106.6(2) . .
O3 P1 C2 108.37(19) . .
O1 P1 C2 106.14(19) . .
O2 P1 Co2 133.08(13) . .
O3 P1 Co2 51.28(13) . .
O1 P1 Co2 51.23(12) . .
C2 P1 Co2 120.28(15) . .
O8 P2 O7 113.17(19) . .
O8 P2 O6 114.23(19) . .
O7 P2 O6 112.31(18) . .
O8 P2 C8 105.8(2) . .
O7 P2 C8 105.9(2) . .
O6 P2 C8 104.42(18) . .

loop_
_geom_bond_atom_site_label_1
_geom_bond_atom_site_label_2
_geom_bond_distance
_geom_bond_site_symmetry_2
C1 N1 1.345(6) .
C1 C2 1.384(6) .
C1 H1 0.9500 .
C2 C3 1.410(6) .
C2 P1 1.822(4) .
C3 C4 1.397(6) .
C3 H3 0.9500 .
C4 C5 1.373(7) .
C4 C6 1.514(6) .
C5 N1 1.341(6) .
C5 H5 0.9500 .
C6 O4 1.231(6) .
C6 O5 1.280(6) .
C7 N2 1.344(6) .
C7 C8 1.370(7) .
C7 H7 0.9500 .
C8 C9 1.400(6) .
C8 P2 1.827(5) .
C9 C10 1.399(7) .
C9 H9 0.9500 .
C10 C11 1.377(7) .
C10 C12 1.519(7) .
C11 N2 1.339(6) .
C11 H11 0.9500 .
C12 O9 1.210(7) .
C12 O10 1.305(6) .
Co1 O1 2.038(3) .
Co1 O8 2.061(3) .
Co1 O2 2.078(3) 1_655
Co1 O12 2.123(3) .
Co1 N1 2.162(4) 2_666
Co1 O11 2.235(4) .
Co2 O7 2.064(3) 1_455
Co2 O13 2.092(3) .
Co2 O6 2.121(3) 2_676
Co2 O6 2.121(3) .
Co2 O1 2.162(3) .
Co2 O3 2.165(3) .
Co2 P1 2.7624(14) .
N1 Co1 2.162(4) 2_666
N2 H2 0.8800 .
O1 P1 1.538(3) .
O2 P1 1.505(3) .
O2 Co1 2.078(3) 1_455
O3 P1 1.525(3) .
O6 P2 1.534(3) .
O6 Co2 2.121(3) 2_676
O7 P2 1.524(3) .
O7 Co2 2.064(3) 1_655
O8 P2 1.495(3) .
O10 H10A 0.9502 .
O11 H11A 0.793(19) .
O11 H11B 0.818(19) .
O12 H12A 0.833(19) .
O12 H12B 0.811(19) .
O13 H13B 0.8481 .
O13 H13A 0.8500 .
